data_7114064
loop_
_publ_author_name
'Yamada, Shinji'
'Homma, Akie'

_publ_section_title
;
 N-Substituent effect on the cis???trans geometry of nine-membered lactams
;
_journal_issue 22
_journal_name_full 'Chemical Communications'
_journal_page_first 2656
_journal_paper_doi 10.1039/b207925a
_journal_year 2002
_chemical_formula_sum 'C16 H21 N O3'
_chemical_formula_weight 275.34
_chemical_name_systematic
;
2-Oxoazonane-1-carboxylic acid benzyl ester
;
_space_group_IT_number 2
_symmetry_cell_setting triclinic
_symmetry_space_group_name_Hall '-P 1'
_symmetry_space_group_name_H-M 'P -1'
_atom_sites_solution_hydrogens geom
_atom_sites_solution_primary direct
_atom_sites_solution_secondary difmap
_audit_creation_method SHELXL
_cell_angle_alpha 96.600(14)
_cell_angle_beta 99.012(15)
_cell_angle_gamma 103.634(11)
_cell_formula_units_Z 2
_cell_length_a 8.2108(13)
_cell_length_b 12.2287(15)
_cell_length_c 7.602(2)
_cell_measurement_temperature 230(2)
_cell_volume 723.4(2)
_computing_cell_refinement 'Rigaku afc7r'
_computing_data_collection 'Rigaku afc7r'
_computing_molecular_graphics SHELXTL
_computing_structure_refinement 'SHELXL-93 (Sheldrick, 1993)'
_computing_structure_solution 'SHELXS-86 (Sheldrick, 1990)'
_diffrn_ambient_temperature 230(2)
_diffrn_measurement_device 'Rigaku afc7r'
_diffrn_radiation_monochromator graphite
_diffrn_radiation_source 'fine-focus sealed tube'
_diffrn_radiation_type CuK\a
_diffrn_radiation_wavelength 1.54178
_diffrn_reflns_av_R_equivalents 0.0601
_diffrn_reflns_av_sigmaI/netI 0.0336
_diffrn_reflns_limit_h_max 9
_diffrn_reflns_limit_h_min -9
_diffrn_reflns_limit_k_max 14
_diffrn_reflns_limit_k_min -14
_diffrn_reflns_limit_l_max 9
_diffrn_reflns_limit_l_min -6
_diffrn_reflns_number 4655
_diffrn_reflns_theta_max 67.93
_diffrn_reflns_theta_min 3.77
_exptl_absorpt_coefficient_mu 0.701
_exptl_crystal_colour colourless
_exptl_crystal_density_diffrn 1.264
_exptl_crystal_description prismatic
_exptl_crystal_F_000 296
_exptl_crystal_size_max 0.5
_exptl_crystal_size_mid 0.35
_exptl_crystal_size_min 0.3
_refine_diff_density_max 0.244
_refine_diff_density_min -0.220
_refine_diff_density_rms 0.040
_refine_ls_extinction_coef 0.0135(43)
_refine_ls_extinction_expression Fc^*^=kFc[1+0.001xFc^2^\l^3^/sin(2\q)]^-1/4^
_refine_ls_extinction_method SHELXL
_refine_ls_goodness_of_fit_all 2.864
_refine_ls_goodness_of_fit_obs 2.896
_refine_ls_matrix_type full
_refine_ls_number_parameters 182
_refine_ls_number_reflns 2617
_refine_ls_number_restraints 0
_refine_ls_restrained_S_all 3.090
_refine_ls_restrained_S_obs 2.896
_refine_ls_R_factor_all 0.0449
_refine_ls_R_factor_obs 0.0432
_refine_ls_shift/esd_max 0.041
_refine_ls_shift/esd_mean 0.010
_refine_ls_structure_factor_coef Fsqd
_refine_ls_weighting_details 'w=1/[\s^2^(Fo^2^)+(0.0584P)^2^+0.0000P] where P=(Fo^2^+2Fc^2^)/3'
_refine_ls_weighting_scheme calc
_refine_ls_wR_factor_all 0.2064
_refine_ls_wR_factor_obs 0.1907
_reflns_number_observed 2534
_reflns_number_total 2627
_reflns_observed_criterion >2sigma(I)
_cod_data_source_file b207925a.txt
_cod_data_source_block shelxl_1d
_cod_depositor_comments
;
The following automatic conversions were performed:

'_refine_ls_weighting_scheme' value 'calc
w=1/[\s^2^(Fo^2^)+(0.0584P)^2^+0.0000P] where P=(Fo^2^+2Fc^2^)/3' was
changed to 'calc'. New tag '_refine_ls_weighting_details' was
created. The value of the new tag was set to
'w=1/[\s^2^(Fo^2^)+(0.0584P)^2^+0.0000P] where P=(Fo^2^+2Fc^2^)/3'.

Automatic conversion script
Id: cif_fix_values 3143 2015-03-26 13:38:13Z robertas 
;
_cod_original_sg_symbol_H-M P-1
_cod_database_code 7114064

loop_
_symmetry_equiv_pos_as_xyz
'x, y, z'
'-x, -y, -z'

loop_
_atom_site_aniso_label
_atom_site_aniso_U_11
_atom_site_aniso_U_22
_atom_site_aniso_U_33
_atom_site_aniso_U_23
_atom_site_aniso_U_13
_atom_site_aniso_U_12
O1 0.0462(7) 0.0426(6) 0.0479(6) 0.0094(5) 0.0239(5) 0.0188(5)
O2 0.0291(6) 0.0426(6) 0.0348(5) 0.0004(4) 0.0063(4) 0.0008(4)
O3 0.0237(6) 0.0357(6) 0.0357(6) -0.0013(4) 0.0126(4) 0.0020(4)
N1 0.0253(6) 0.0283(6) 0.0299(6) 0.0040(4) 0.0101(4) 0.0037(4)
C1 0.0327(7) 0.0270(7) 0.0350(7) 0.0028(5) 0.0145(5) 0.0036(5)
C2 0.0386(8) 0.0510(9) 0.0280(7) 0.0036(6) 0.0108(5) 0.0071(6)
C3 0.0364(8) 0.0545(9) 0.0375(8) 0.0188(6) 0.0122(6) 0.0147(7)
C4 0.0401(8) 0.0424(8) 0.0502(9) 0.0168(6) 0.0090(6) 0.0177(6)
C5 0.0444(9) 0.0331(7) 0.0579(9) 0.0152(7) 0.0095(7) 0.0067(6)
C6 0.0291(7) 0.0323(7) 0.0487(8) 0.0097(6) 0.0052(6) 0.0027(6)
C7 0.0291(7) 0.0372(8) 0.0336(7) 0.0007(5) 0.0031(5) 0.0064(6)
C8 0.0272(7) 0.0355(7) 0.0294(6) 0.0073(5) 0.0073(5) 0.0087(5)
C9 0.0260(7) 0.0249(6) 0.0319(6) 0.0032(5) 0.0075(5) 0.0024(5)
C10 0.0222(7) 0.0472(8) 0.0447(8) -0.0036(6) 0.0128(5) 0.0003(6)
C11 0.0211(6) 0.0353(7) 0.0359(7) 0.0046(5) 0.0065(5) 0.0081(5)
C12 0.0333(8) 0.0367(8) 0.0496(8) 0.0087(6) 0.0091(6) 0.0081(6)
C13 0.0408(9) 0.0410(9) 0.0751(11) -0.0136(8) 0.0021(8) 0.0135(7)
C14 0.0406(9) 0.0841(14) 0.0451(9) -0.0187(8) 0.0045(7) 0.0253(9)
C15 0.0382(9) 0.0798(12) 0.0397(8) 0.0140(8) 0.0146(6) 0.0236(8)
C16 0.0302(7) 0.0449(8) 0.0447(8) 0.0132(6) 0.0117(5) 0.0141(6)

loop_
_atom_site_label
_atom_site_type_symbol
_atom_site_fract_x
_atom_site_fract_y
_atom_site_fract_z
_atom_site_U_iso_or_equiv
_atom_site_thermal_displace_type
_atom_site_occupancy
_atom_site_calc_flag
O1 O 0.32200(14) 0.92029(9) 0.69016(14) 0.0424(4) Uani 1 d
O2 O 0.79186(12) 0.93118(9) 0.64720(12) 0.0374(3) Uani 1 d
O3 O 0.70063(11) 0.82848(8) 0.36849(12) 0.0325(3) Uani 1 d
N1 N 0.50543(13) 0.86344(9) 0.52737(13) 0.0279(3) Uani 1 d
C1 C 0.4488(2) 0.88594(11) 0.6915(2) 0.0316(4) Uani 1 d
C2 C 0.5340(2) 0.84892(14) 0.8566(2) 0.0397(4) Uani 1 d
C3 C 0.4437(2) 0.72432(14) 0.8625(2) 0.0408(4) Uani 1 d
C4 C 0.4594(2) 0.63530(14) 0.7077(2) 0.0422(4) Uani 1 d
C5 C 0.2918(2) 0.57508(13) 0.5770(2) 0.0451(4) Uani 1 d
C6 C 0.2053(2) 0.64795(12) 0.4631(2) 0.0376(4) Uani 1 d
C7 C 0.3020(2) 0.69839(12) 0.3201(2) 0.0344(4) Uani 1 d
C8 C 0.3758(2) 0.82674(11) 0.3593(2) 0.0302(4) Uani 1 d
C9 C 0.6774(2) 0.87839(10) 0.5247(2) 0.0282(4) Uani 1 d
C10 C 0.8776(2) 0.85742(13) 0.3440(2) 0.0397(4) Uani 1 d
C11 C 0.8901(2) 0.78455(11) 0.1769(2) 0.0306(4) Uani 1 d
C12 C 0.8199(2) 0.66743(13) 0.1467(2) 0.0397(4) Uani 1 d
C13 C 0.8407(2) 0.60173(15) -0.0053(3) 0.0547(5) Uani 1 d
C14 C 0.9284(2) 0.6529(2) -0.1288(2) 0.0578(6) Uani 1 d
C15 C 0.9962(2) 0.7684(2) -0.0998(2) 0.0499(5) Uani 1 d
C16 C 0.9780(2) 0.83433(13) 0.0522(2) 0.0382(4) Uani 1 d
H1 H 0.5203 0.9000 0.9596 0.058 Uiso 1 d
H2 H 0.6449 0.8400 0.8495 0.058 Uiso 1 d
H3 H 0.3272 0.7200 0.8627 0.058 Uiso 1 d
H4 H 0.4889 0.7000 0.9717 0.058 Uiso 1 d
H5 H 0.5017 0.5800 0.7661 0.058 Uiso 1 d
H6 H 0.5448 0.6800 0.6385 0.058 Uiso 1 d
H7 H 0.2177 0.5400 0.6513 0.058 Uiso 1 d
H8 H 0.3159 0.5200 0.4975 0.058 Uiso 1 d
H9 H 0.1822 0.7000 0.5390 0.058 Uiso 1 d
H10 H 0.0906 0.6000 0.3966 0.058 Uiso 1 d
H11 H 0.2329 0.6800 0.2084 0.058 Uiso 1 d
H12 H 0.3947 0.6600 0.3081 0.058 Uiso 1 d
H13 H 0.2913 0.8600 0.3751 0.058 Uiso 1 d
H14 H 0.4301 0.8600 0.2601 0.058 Uiso 1 d
H15 H 0.9198 0.9400 0.3339 0.058 Uiso 1 d
H16 H 0.9405 0.8400 0.4490 0.058 Uiso 1 d
H17 H 0.7515 0.6400 0.2308 0.058 Uiso 1 d
H18 H 0.7933 0.5200 -0.0247 0.058 Uiso 1 d
H19 H 0.9390 0.6000 -0.2354 0.058 Uiso 1 d
H20 H 1.0573 0.8000 -0.1905 0.058 Uiso 1 d
H21 H 1.0250 0.9200 0.0642 0.058 Uiso 1 d

loop_
_atom_type_symbol
_atom_type_description
_atom_type_scat_dispersion_real
_atom_type_scat_dispersion_imag
_atom_type_scat_source
C C 0.0181 0.0091 'International Tables Vol C Tables 4.2.6.8 and 6.1.1.4'
H H 0.0000 0.0000 'International Tables Vol C Tables 4.2.6.8 and 6.1.1.4'
N N 0.0311 0.0180 'International Tables Vol C Tables 4.2.6.8 and 6.1.1.4'
O O 0.0492 0.0322 'International Tables Vol C Tables 4.2.6.8 and 6.1.1.4'

loop_
_geom_angle_atom_site_label_1
_geom_angle_atom_site_label_2
_geom_angle_atom_site_label_3
_geom_angle
C9 O3 C10 113.85(9)
C9 N1 C1 120.84(11)
C9 N1 C8 121.15(9)
C1 N1 C8 117.99(10)
O1 C1 N1 119.44(12)
O1 C1 C2 121.95(12)
N1 C1 C2 117.94(11)
C1 C2 C3 109.19(12)
C2 C3 C4 115.54(11)
C5 C4 C3 114.99(12)
C6 C5 C4 117.45(12)
C5 C6 C7 115.71(12)
C8 C7 C6 114.83(11)
N1 C8 C7 112.41(10)
O2 C9 O3 124.42(11)
O2 C9 N1 124.48(11)
O3 C9 N1 111.10(10)
O3 C10 C11 108.45(10)
C12 C11 C16 119.27(13)
C12 C11 C10 121.22(12)
C16 C11 C10 119.48(12)
C13 C12 C11 119.73(14)
C12 C13 C14 120.2(2)
C15 C14 C13 120.00(14)
C14 C15 C16 120.2(2)
C15 C16 C11 120.53(14)

loop_
_geom_bond_atom_site_label_1
_geom_bond_atom_site_label_2
_geom_bond_distance
O1 C1 1.210(2)
O2 C9 1.212(2)
O3 C9 1.333(2)
O3 C10 1.4591(14)
N1 C9 1.384(2)
N1 C1 1.418(2)
N1 C8 1.478(2)
C1 C2 1.508(2)
C2 C3 1.538(2)
C3 C4 1.551(2)
C4 C5 1.533(2)
C5 C6 1.527(2)
C6 C7 1.545(2)
C7 C8 1.519(2)
C10 C11 1.497(2)
C11 C12 1.389(2)
C11 C16 1.389(2)
C12 C13 1.387(2)
C13 C14 1.387(3)
C14 C15 1.368(3)
C15 C16 1.380(2)

loop_
_geom_torsion_atom_site_label_1
_geom_torsion_atom_site_label_2
_geom_torsion_atom_site_label_3
_geom_torsion_atom_site_label_4
_geom_torsion
C9 N1 C1 O1 148.33(13)
C8 N1 C1 O1 -30.0(2)
C9 N1 C1 C2 -40.9(2)
C8 N1 C1 C2 140.78(12)
O1 C1 C2 C3 84.0(2)
N1 C1 C2 C3 -86.58(14)
C1 C2 C3 C4 65.30(15)
C2 C3 C4 C5 -113.52(14)
C3 C4 C5 C6 64.7(2)
C4 C5 C6 C7 67.2(2)
C5 C6 C7 C8 -110.50(14)
C9 N1 C8 C7 93.71(13)
C1 N1 C8 C7 -87.95(13)
C6 C7 C8 N1 62.52(13)
C10 O3 C9 O2 -9.2(2)
C10 O3 C9 N1 169.91(11)
C1 N1 C9 O2 -15.3(2)
C8 N1 C9 O2 162.94(12)
C1 N1 C9 O3 165.56(11)
C8 N1 C9 O3 -16.16(15)
C9 O3 C10 C11 172.50(11)
O3 C10 C11 C12 -48.8(2)
O3 C10 C11 C16 133.11(12)
C16 C11 C12 C13 1.1(2)
C10 C11 C12 C13 -176.97(13)
C11 C12 C13 C14 -1.3(2)
C12 C13 C14 C15 0.6(2)
C13 C14 C15 C16 0.1(2)
C14 C15 C16 C11 -0.3(2)
C12 C11 C16 C15 -0.3(2)
C10 C11 C16 C15 177.77(13)
